data_7008904
loop_
_publ_author_name
'Choi, Nick'
'Conole, Gr\'ainne'
'King, Jason D.'
'Mays, Martin J.'
'McPartlin, Mary'
'Stone, Caroline L.'

_publ_section_title
;
 Reactions of diarsines with bi- and tri-metallic carbonyl complexes
 containing cobalt
;
_journal_issue 3
_journal_name_full 'Journal of the Chemical Society, Dalton Transactions'
_journal_page_first 395
_journal_paper_doi 10.1039/a906611j
_journal_year 2000
_chemical_formula_sum 'C33 H23 As2 Cl0 Co3 O8'
_chemical_formula_weight 874.14
_chemical_name_systematic
; 
 ? 
;
_space_group_IT_number 2
_symmetry_cell_setting monoclinic
_symmetry_space_group_name_Hall '-P 1'
_symmetry_space_group_name_H-M 'P -1'
_atom_sites_solution_hydrogens geom
_atom_sites_solution_primary direct
_atom_sites_solution_secondary difmap
_audit_creation_method SHELXL-97
_cell_angle_alpha 68.551(18)
_cell_angle_beta 70.462(13)
_cell_angle_gamma 64.379(12)
_cell_formula_units_Z 2
_cell_length_a 12.0810(17)
_cell_length_b 12.489(2)
_cell_length_c 13.650(3)
_cell_measurement_temperature 293(2)
_cell_volume 1689.8(6)
_computing_cell_refinement XSCANS
_computing_data_collection XSCANS
_computing_data_reduction XSCANS
_computing_molecular_graphics SHELXTL
_computing_publication_material SHELXTL
_computing_structure_refinement 'SHELXL-97 (Sheldrick, 1997)'
_computing_structure_solution 'SHELXS-97 (Sheldrick, 1990)'
_diffrn_ambient_temperature 293(2)
_diffrn_measured_fraction_theta_full 0.991
_diffrn_measured_fraction_theta_max 0.991
_diffrn_measurement_device_type 'Siemens P4'
_diffrn_measurement_method theta/2theta
_diffrn_radiation_monochromator graphite
_diffrn_radiation_source 'fine-focus sealed tube'
_diffrn_radiation_type MoK\a
_diffrn_radiation_wavelength 0.71073
_diffrn_reflns_av_R_equivalents 0.0312
_diffrn_reflns_av_sigmaI/netI 0.0435
_diffrn_reflns_limit_h_max 14
_diffrn_reflns_limit_h_min -14
_diffrn_reflns_limit_k_max 14
_diffrn_reflns_limit_k_min -14
_diffrn_reflns_limit_l_max 16
_diffrn_reflns_limit_l_min -16
_diffrn_reflns_number 11808
_diffrn_reflns_theta_full 25.00
_diffrn_reflns_theta_max 25.00
_diffrn_reflns_theta_min 1.64
_diffrn_standards_decay_% 0.2
_diffrn_standards_interval_count 97
_diffrn_standards_number 3
_exptl_absorpt_coefficient_mu 3.447
_exptl_absorpt_correction_T_max 0.7094
_exptl_absorpt_correction_T_min 1.0000
_exptl_absorpt_correction_type psi-scan
_exptl_crystal_density_diffrn 1.718
_exptl_crystal_density_method 'not measured'
_exptl_crystal_F_000 864
_exptl_crystal_size_max 0.37
_exptl_crystal_size_mid 0.36
_exptl_crystal_size_min 0.26
_refine_diff_density_max 0.332
_refine_diff_density_min -0.486
_refine_diff_density_rms 0.090
_refine_ls_extinction_method none
_refine_ls_goodness_of_fit_ref 0.990
_refine_ls_hydrogen_treatment mixed
_refine_ls_matrix_type full
_refine_ls_number_parameters 368
_refine_ls_number_reflns 5904
_refine_ls_number_restraints 0
_refine_ls_restrained_S_all 0.990
_refine_ls_R_factor_all 0.0582
_refine_ls_R_factor_gt 0.0342
_refine_ls_shift/su_max 0.020
_refine_ls_shift/su_mean 0.001
_refine_ls_structure_factor_coef Fsqd
_refine_ls_weighting_details 'calc w=1/[\s^2^(Fo^2^)+(0.0441P)^2^+0.0000P] where P=(Fo^2^+2Fc^2^)/3'
_refine_ls_weighting_scheme calc
_refine_ls_wR_factor_gt 0.0728
_refine_ls_wR_factor_ref 0.0807
_reflns_number_gt 4394
_reflns_number_total 5904
_reflns_threshold_expression >2sigma(I)
_cod_data_source_file a906611j.txt
_cod_data_source_block ab105
_cod_depositor_comments
;
The following automatic conversions were performed:

'_exptl_absorpt_correction_type' tag value 'psi-scans' was replaced
with 'psi-scan' value.

Automatic conversion script
Id: cif_fix_values 1646 2011-03-28 12:23:43Z adriana 
;
_cod_original_cell_volume 1689.9(5)
_cod_original_sg_symbol_H-M P-1
_cod_database_code 7008904

loop_
_symmetry_equiv_pos_as_xyz
'x, y, z'
'-x, -y, -z'

loop_
_atom_site_label
_atom_site_type_symbol
_atom_site_fract_x
_atom_site_fract_y
_atom_site_fract_z
_atom_site_U_iso_or_equiv
_atom_site_adp_type
_atom_site_occupancy
_atom_site_symmetry_multiplicity
_atom_site_calc_flag
_atom_site_refinement_flags
_atom_site_disorder_assembly
_atom_site_disorder_group
Co1 Co 0.28068(5) 0.63939(5) 0.15683(4) 0.03404(14) Uani 1 1 d . . .
Co2 Co 0.07698(5) 0.62741(5) 0.27506(4) 0.03560(14) Uani 1 1 d . . .
Co3 Co 0.16932(6) 0.53601(5) 0.12043(5) 0.04483(16) Uani 1 1 d . . .
As1 As 0.27102(4) 0.80277(4) 0.20250(3) 0.03499(11) Uani 1 1 d . . .
As2 As 0.01940(4) 0.79100(3) 0.34247(3) 0.03383(11) Uani 1 1 d . . .
O1 O 0.1145(2) 0.8849(2) 0.2669(2) 0.0379(6) Uani 1 1 d . . .
C1 C 0.1190(4) 0.7043(4) 0.1256(3) 0.0369(9) Uani 1 1 d . . .
C2 C 0.0483(4) 0.8215(4) 0.0541(3) 0.0528(12) Uani 1 1 d . . .
H2A H 0.0309 0.8897 0.0807 0.079 Uiso 1 1 calc R . .
H2B H -0.0293 0.8177 0.0538 0.079 Uiso 1 1 calc R . .
H2C H 0.0980 0.8320 -0.0178 0.079 Uiso 1 1 calc R . .
O3 O 0.4554(3) 0.6678(3) -0.0508(3) 0.0699(10) Uani 1 1 d . . .
C3 C 0.3864(4) 0.6583(4) 0.0299(3) 0.0449(10) Uani 1 1 d . . .
O4 O -0.1810(3) 0.6554(3) 0.2929(3) 0.0759(11) Uani 1 1 d . . .
C4 C -0.0799(5) 0.6429(4) 0.2881(4) 0.0492(11) Uani 1 1 d . . .
O5 O 0.4454(4) 0.4187(3) 0.2860(3) 0.0791(11) Uani 1 1 d . . .
C5 C 0.3822(4) 0.5072(4) 0.2375(4) 0.0470(11) Uani 1 1 d . . .
O6 O 0.1673(4) 0.4067(3) 0.4473(3) 0.0789(11) Uani 1 1 d . . .
C6 C 0.1322(4) 0.4939(4) 0.3828(3) 0.0490(11) Uani 1 1 d . . .
O7 O -0.0679(4) 0.5489(5) 0.0963(4) 0.1131(18) Uani 1 1 d . . .
C7 C 0.0248(5) 0.5418(6) 0.1059(4) 0.0721(16) Uani 1 1 d . . .
O8 O 0.2877(4) 0.2794(3) 0.2437(3) 0.0916(13) Uani 1 1 d . . .
C8 C 0.2417(5) 0.3777(5) 0.1954(4) 0.0607(13) Uani 1 1 d . . .
O9 O 0.3034(4) 0.5329(4) -0.1014(3) 0.0944(14) Uani 1 1 d . . .
C9 C 0.2525(5) 0.5355(5) -0.0155(4) 0.0574(13) Uani 1 1 d . . .
C31 C 0.3011(3) 0.9459(2) 0.09419(19) 0.0414(10) Uani 1 1 d G . .
C32 C 0.2879(3) 0.9679(3) -0.0095(2) 0.0538(12) Uani 1 1 d G . .
H32 H 0.2682 0.9133 -0.0261 0.065 Uiso 1 1 calc R . .
C33 C 0.3042(3) 1.0716(3) -0.08824(18) 0.0658(14) Uani 1 1 d G . .
H33 H 0.2953 1.0863 -0.1576 0.079 Uiso 1 1 calc R . .
C34 C 0.3337(3) 1.1533(2) -0.0634(2) 0.0692(15) Uani 1 1 d G . .
H34 H 0.3446 1.2227 -0.1161 0.083 Uiso 1 1 calc R . .
C35 C 0.3469(3) 1.1313(3) 0.0403(3) 0.0806(18) Uani 1 1 d G . .
H35 H 0.3666 1.1860 0.0570 0.097 Uiso 1 1 calc R . .
C36 C 0.3306(3) 1.0276(3) 0.1191(2) 0.0665(14) Uani 1 1 d G . .
H36 H 0.3394 1.0129 0.1884 0.080 Uiso 1 1 calc R . .
C41 C -0.14349(18) 0.9202(2) 0.3289(2) 0.0359(9) Uani 1 1 d G . .
C42 C -0.1527(2) 1.0366(2) 0.2606(2) 0.0461(11) Uani 1 1 d G . .
H42 H -0.0804 1.0551 0.2238 0.055 Uiso 1 1 calc R . .
C43 C -0.2698(3) 1.12511(19) 0.2471(2) 0.0572(12) Uani 1 1 d G . .
H43 H -0.2760 1.2029 0.2014 0.069 Uiso 1 1 calc R . .
C44 C -0.3779(2) 1.0973(2) 0.3021(2) 0.0603(14) Uani 1 1 d G . .
H44 H -0.4563 1.1566 0.2931 0.072 Uiso 1 1 calc R . .
C45 C -0.36868(19) 0.9810(3) 0.3704(2) 0.0567(12) Uani 1 1 d G . .
H45 H -0.4409 0.9624 0.4072 0.068 Uiso 1 1 calc R . .
C46 C -0.2515(2) 0.8925(2) 0.3839(2) 0.0477(11) Uani 1 1 d G . .
H46 H -0.2454 0.8146 0.4296 0.057 Uiso 1 1 calc R . .
C51 C 0.3597(3) 0.7727(3) 0.3108(2) 0.0439(10) Uani 1 1 d G . .
C52 C 0.4749(3) 0.6774(3) 0.3170(3) 0.0606(13) Uani 1 1 d G . .
H52 H 0.5109 0.6299 0.2678 0.073 Uiso 1 1 calc R . .
C53 C 0.5363(3) 0.6532(3) 0.3968(3) 0.0823(18) Uani 1 1 d G . .
H53 H 0.6133 0.5895 0.4010 0.099 Uiso 1 1 calc R . .
C54 C 0.4825(4) 0.7242(4) 0.4703(3) 0.090(2) Uani 1 1 d G . .
H54 H 0.5235 0.7079 0.5237 0.108 Uiso 1 1 calc R . .
C55 C 0.3673(4) 0.8194(4) 0.4641(2) 0.0882(19) Uani 1 1 d G . .
H55 H 0.3313 0.8669 0.5133 0.106 Uiso 1 1 calc R . .
C56 C 0.3059(3) 0.8436(3) 0.3843(3) 0.0670(15) Uani 1 1 d G . .
H56 H 0.2288 0.9074 0.3802 0.080 Uiso 1 1 calc R . .
C61 C 0.0297(3) 0.7700(3) 0.48816(18) 0.0400(10) Uani 1 1 d G . .
C62 C 0.1209(3) 0.6659(2) 0.5345(2) 0.0681(16) Uani 1 1 d G . .
H62 H 0.1724 0.6059 0.4976 0.082 Uiso 1 1 calc R . .
C63 C 0.1353(3) 0.6515(2) 0.6360(2) 0.0815(19) Uani 1 1 d G . .
H63 H 0.1964 0.5819 0.6670 0.098 Uiso 1 1 calc R . .
C64 C 0.0583(4) 0.7412(3) 0.6911(2) 0.0710(16) Uani 1 1 d G . .
H64 H 0.0679 0.7315 0.7590 0.085 Uiso 1 1 calc R . .
C65 C -0.0329(3) 0.8453(3) 0.6447(2) 0.094(2) Uani 1 1 d G . .
H65 H -0.0844 0.9052 0.6816 0.113 Uiso 1 1 calc R . .
C66 C -0.0473(3) 0.8597(2) 0.5433(2) 0.0718(16) Uani 1 1 d G . .
H66 H -0.1084 0.9293 0.5122 0.086 Uiso 1 1 calc R . .

loop_
_atom_site_aniso_label
_atom_site_aniso_U_11
_atom_site_aniso_U_22
_atom_site_aniso_U_33
_atom_site_aniso_U_23
_atom_site_aniso_U_13
_atom_site_aniso_U_12
Co1 0.0329(3) 0.0337(3) 0.0317(3) -0.0104(2) -0.0073(2) -0.0065(2)
Co2 0.0392(3) 0.0322(3) 0.0312(3) -0.0091(2) -0.0036(2) -0.0110(2)
Co3 0.0475(4) 0.0512(4) 0.0424(3) -0.0228(3) -0.0050(3) -0.0179(3)
As1 0.0336(2) 0.0354(2) 0.0342(2) -0.01023(18) -0.00767(17) -0.00928(18)
As2 0.0344(2) 0.0301(2) 0.0315(2) -0.00906(17) -0.00636(17) -0.00610(17)
O1 0.0345(15) 0.0353(15) 0.0398(15) -0.0101(12) -0.0052(12) -0.0105(12)
C1 0.032(2) 0.045(2) 0.031(2) -0.0091(18) -0.0060(17) -0.0126(18)
C2 0.044(3) 0.062(3) 0.043(3) 0.000(2) -0.015(2) -0.016(2)
O3 0.058(2) 0.087(3) 0.046(2) -0.0183(18) 0.0096(17) -0.0225(19)
C3 0.042(3) 0.049(3) 0.040(3) -0.014(2) -0.011(2) -0.008(2)
O4 0.051(2) 0.091(3) 0.099(3) -0.043(2) -0.002(2) -0.031(2)
C4 0.052(3) 0.051(3) 0.048(3) -0.017(2) -0.001(2) -0.024(2)
O5 0.080(3) 0.055(2) 0.083(3) 0.004(2) -0.044(2) -0.004(2)
C5 0.051(3) 0.043(3) 0.047(3) -0.011(2) -0.013(2) -0.014(2)
O6 0.108(3) 0.048(2) 0.050(2) 0.0079(17) -0.018(2) -0.017(2)
C6 0.062(3) 0.039(3) 0.039(2) -0.012(2) 0.000(2) -0.017(2)
O7 0.071(3) 0.205(5) 0.116(4) -0.100(4) -0.004(3) -0.059(3)
C7 0.069(4) 0.114(5) 0.061(3) -0.054(3) 0.001(3) -0.043(4)
O8 0.118(4) 0.049(2) 0.096(3) -0.016(2) -0.027(3) -0.019(2)
C8 0.071(4) 0.057(3) 0.059(3) -0.027(3) -0.004(3) -0.025(3)
O9 0.100(3) 0.144(4) 0.056(2) -0.049(3) 0.014(2) -0.062(3)
C9 0.063(3) 0.069(3) 0.053(3) -0.027(3) -0.010(3) -0.028(3)
C31 0.035(2) 0.042(2) 0.044(2) -0.0107(19) -0.0049(19) -0.0145(19)
C32 0.058(3) 0.052(3) 0.050(3) -0.006(2) -0.016(2) -0.021(2)
C33 0.073(4) 0.062(3) 0.050(3) 0.004(3) -0.015(3) -0.027(3)
C34 0.074(4) 0.057(3) 0.062(3) 0.004(3) -0.003(3) -0.034(3)
C35 0.108(5) 0.063(4) 0.079(4) -0.022(3) 0.006(4) -0.053(3)
C36 0.092(4) 0.063(3) 0.052(3) -0.020(3) -0.002(3) -0.040(3)
C41 0.034(2) 0.034(2) 0.036(2) -0.0112(18) -0.0098(18) -0.0053(18)
C42 0.043(3) 0.042(2) 0.047(3) -0.007(2) -0.013(2) -0.011(2)
C43 0.058(3) 0.045(3) 0.056(3) -0.004(2) -0.023(2) -0.006(2)
C44 0.048(3) 0.058(3) 0.069(3) -0.027(3) -0.029(3) 0.007(2)
C45 0.035(3) 0.060(3) 0.071(3) -0.026(3) -0.006(2) -0.009(2)
C46 0.042(3) 0.039(2) 0.052(3) -0.010(2) -0.006(2) -0.008(2)
C51 0.043(3) 0.052(3) 0.040(2) -0.008(2) -0.014(2) -0.019(2)
C52 0.047(3) 0.062(3) 0.069(3) -0.009(3) -0.019(3) -0.017(2)
C53 0.059(4) 0.082(4) 0.099(5) 0.007(4) -0.045(3) -0.023(3)
C54 0.110(5) 0.116(5) 0.071(4) 0.007(4) -0.053(4) -0.064(5)
C55 0.103(5) 0.124(6) 0.069(4) -0.028(4) -0.031(4) -0.057(5)
C56 0.063(3) 0.090(4) 0.061(3) -0.036(3) -0.024(3) -0.018(3)
C61 0.047(2) 0.038(2) 0.033(2) -0.0085(18) -0.0067(19) -0.016(2)
C62 0.092(4) 0.043(3) 0.062(3) -0.020(2) -0.041(3) 0.006(3)
C63 0.127(5) 0.050(3) 0.074(4) -0.012(3) -0.064(4) -0.008(3)
C64 0.113(5) 0.066(3) 0.047(3) -0.018(3) -0.027(3) -0.033(3)
C65 0.108(5) 0.091(4) 0.072(4) -0.054(3) -0.040(4) 0.018(4)
C66 0.082(4) 0.064(3) 0.057(3) -0.032(3) -0.028(3) 0.009(3)

loop_
_atom_type_symbol
_atom_type_description
_atom_type_scat_dispersion_real
_atom_type_scat_dispersion_imag
_atom_type_scat_source
C C 0.0033 0.0016 'International Tables Vol C Tables 4.2.6.8 and 6.1.1.4'
H H 0.0000 0.0000 'International Tables Vol C Tables 4.2.6.8 and 6.1.1.4'
O O 0.0106 0.0060 'International Tables Vol C Tables 4.2.6.8 and 6.1.1.4'
Cl Cl 0.1484 0.1585 'International Tables Vol C Tables 4.2.6.8 and 6.1.1.4'
Co Co 0.3494 0.9721 'International Tables Vol C Tables 4.2.6.8 and 6.1.1.4'
As As 0.0499 2.0058 'International Tables Vol C Tables 4.2.6.8 and 6.1.1.4'

loop_
_geom_angle_atom_site_label_1
_geom_angle_atom_site_label_2
_geom_angle_atom_site_label_3
_geom_angle
_geom_angle_site_symmetry_1
_geom_angle_site_symmetry_3
_geom_angle_publ_flag
C3 Co1 C5 101.1(2) . . ?
C3 Co1 C1 105.79(18) . . ?
C5 Co1 C1 141.79(19) . . ?
C3 Co1 As1 97.56(14) . . ?
C5 Co1 As1 104.01(14) . . ?
C1 Co1 As1 98.90(12) . . ?
C3 Co1 Co3 98.75(14) . . ?
C5 Co1 Co3 99.12(14) . . ?
C1 Co1 Co3 50.58(12) . . ?
As1 Co1 Co3 148.45(3) . . ?
C3 Co1 Co2 153.56(14) . . ?
C5 Co1 Co2 97.62(15) . . ?
C1 Co1 Co2 49.44(11) . . ?
As1 Co1 Co2 95.87(3) . . ?
Co3 Co1 Co2 59.64(3) . . ?
C4 Co2 C6 104.4(2) . . ?
C4 Co2 C1 100.94(19) . . ?
C6 Co2 C1 143.96(18) . . ?
C4 Co2 As2 94.00(14) . . ?
C6 Co2 As2 104.34(13) . . ?
C1 Co2 As2 98.95(12) . . ?
C4 Co2 Co3 96.57(14) . . ?
C6 Co2 Co3 100.80(13) . . ?
C1 Co2 Co3 50.73(12) . . ?
As2 Co2 Co3 149.29(3) . . ?
C4 Co2 Co1 148.99(15) . . ?
C6 Co2 Co1 100.20(15) . . ?
C1 Co2 Co1 49.00(12) . . ?
As2 Co2 Co1 97.95(3) . . ?
Co3 Co2 Co1 60.07(2) . . ?
C7 Co3 C9 96.9(2) . . ?
C7 Co3 C8 104.8(3) . . ?
C9 Co3 C8 102.8(2) . . ?
C7 Co3 C1 99.2(2) . . ?
C9 Co3 C1 104.42(19) . . ?
C8 Co3 C1 140.86(19) . . ?
C7 Co3 Co2 96.10(15) . . ?
C9 Co3 Co2 152.59(16) . . ?
C8 Co3 Co2 97.01(15) . . ?
C1 Co3 Co2 49.53(11) . . ?
C7 Co3 Co1 147.59(18) . . ?
C9 Co3 Co1 97.33(15) . . ?
C8 Co3 Co1 100.18(16) . . ?
C1 Co3 Co1 48.94(11) . . ?
Co2 Co3 Co1 60.28(2) . . ?
O1 As1 C31 96.40(12) . . ?
O1 As1 C51 98.44(12) . . ?
C31 As1 C51 103.45(12) . . ?
O1 As1 Co1 112.76(9) . . ?
C31 As1 Co1 121.89(9) . . ?
C51 As1 Co1 119.28(9) . . ?
O1 As2 C41 97.43(11) . . ?
O1 As2 C61 100.02(13) . . ?
C41 As2 C61 102.94(11) . . ?
O1 As2 Co2 111.76(8) . . ?
C41 As2 Co2 118.39(8) . . ?
C61 As2 Co2 122.16(8) . . ?
As2 O1 As1 114.40(13) . . ?
C2 C1 Co1 134.0(3) . . ?
C2 C1 Co2 131.9(3) . . ?
Co1 C1 Co2 81.56(15) . . ?
C2 C1 Co3 128.9(3) . . ?
Co1 C1 Co3 80.49(15) . . ?
Co2 C1 Co3 79.75(15) . . ?
O3 C3 Co1 178.5(4) . . ?
O4 C4 Co2 177.6(5) . . ?
O5 C5 Co1 175.6(4) . . ?
O6 C6 Co2 176.6(4) . . ?
O7 C7 Co3 178.1(6) . . ?
O8 C8 Co3 178.5(5) . . ?
O9 C9 Co3 177.9(5) . . ?
C32 C31 C36 120.0 . . ?
C32 C31 As1 118.21(16) . . ?
C36 C31 As1 121.75(16) . . ?
C33 C32 C31 120.0 . . ?
C32 C33 C34 120.0 . . ?
C35 C34 C33 120.0 . . ?
C34 C35 C36 120.0 . . ?
C35 C36 C31 120.0 . . ?
C42 C41 C46 120.0 . . ?
C42 C41 As2 121.01(14) . . ?
C46 C41 As2 118.88(14) . . ?
C43 C42 C41 120.0 . . ?
C44 C43 C42 120.0 . . ?
C45 C44 C43 120.0 . . ?
C44 C45 C46 120.0 . . ?
C45 C46 C41 120.0 . . ?
C52 C51 C56 120.0 . . ?
C52 C51 As1 119.98(17) . . ?
C56 C51 As1 119.98(17) . . ?
C53 C52 C51 120.0 . . ?
C52 C53 C54 120.0 . . ?
C55 C54 C53 120.0 . . ?
C54 C55 C56 120.0 . . ?
C55 C56 C51 120.0 . . ?
C62 C61 C66 120.0 . . ?
C62 C61 As2 118.57(15) . . ?
C66 C61 As2 121.33(15) . . ?
C61 C62 C63 120.0 . . ?
C64 C63 C62 120.0 . . ?
C63 C64 C65 120.0 . . ?
C66 C65 C64 120.0 . . ?
C65 C66 C61 120.0 . . ?

loop_
_geom_bond_atom_site_label_1
_geom_bond_atom_site_label_2
_geom_bond_distance
_geom_bond_site_symmetry_2
_geom_bond_publ_flag
Co1 C3 1.780(4) . ?
Co1 C5 1.807(5) . ?
Co1 C1 1.895(4) . ?
Co1 As1 2.2895(8) . ?
Co1 Co3 2.4784(8) . ?
Co1 Co2 2.4836(9) . ?
Co2 C4 1.773(5) . ?
Co2 C6 1.814(5) . ?
Co2 C1 1.908(4) . ?
Co2 As2 2.2853(8) . ?
Co2 Co3 2.4675(9) . ?
Co3 C7 1.789(6) . ?
Co3 C9 1.792(5) . ?
Co3 C8 1.828(6) . ?
Co3 C1 1.941(4) . ?
As1 O1 1.808(3) . ?
As1 C31 1.945(2) . ?
As1 C51 1.944(2) . ?
As2 O1 1.802(3) . ?
As2 C41 1.9467(19) . ?
As2 C61 1.948(2) . ?
C1 C2 1.502(5) . ?
O3 C3 1.139(5) . ?
O4 C4 1.144(5) . ?
O5 C5 1.147(5) . ?
O6 C6 1.136(5) . ?
O7 C7 1.133(6) . ?
O8 C8 1.147(6) . ?
O9 C9 1.132(5) . ?
C31 C32 1.3900 . ?
C31 C36 1.3900 . ?
C32 C33 1.3900 . ?
C33 C34 1.3900 . ?
C34 C35 1.3900 . ?
C35 C36 1.3900 . ?
C41 C42 1.3900 . ?
C41 C46 1.3900 . ?
C42 C43 1.3900 . ?
C43 C44 1.3900 . ?
C44 C45 1.3900 . ?
C45 C46 1.3900 . ?
C51 C52 1.3900 . ?
C51 C56 1.3900 . ?
C52 C53 1.3900 . ?
C53 C54 1.3900 . ?
C54 C55 1.3900 . ?
C55 C56 1.3900 . ?
C61 C62 1.3900 . ?
C61 C66 1.3900 . ?
C62 C63 1.3900 . ?
C63 C64 1.3900 . ?
C64 C65 1.3900 . ?
C65 C66 1.3900 . ?
